data_4130730
loop_
_publ_author_name
'Huo, Xiaohong'
'He, Rui'
'Zhang, Xiao'
'Zhang, Wanbin'

_publ_section_title
;
 An Ir/Zn Dual Catalysis for Enantio- and Diastereodivergent \a-Allylation
 of \a-Hydroxyketones.
;
_journal_issue 35
_journal_name_full 'Journal of the American Chemical Society'
_journal_page_first 11093
_journal_page_last 11096
_journal_paper_doi 10.1021/jacs.6b06156
_journal_volume 138
_journal_year 2016
_chemical_formula_moiety 'C27 H25 N O5'
_chemical_formula_sum 'C27 H25 N O5'
_chemical_formula_weight 443.48
_space_group_crystal_system monoclinic
_space_group_IT_number 4
_space_group_name_Hall 'P 2yb'
_space_group_name_H-M_alt 'P 1 21 1'
_atom_sites_solution_hydrogens geom
_audit_creation_method SHELXL-2014/7
_cell_angle_alpha 90
_cell_angle_beta 95.51(3)
_cell_angle_gamma 90
_cell_formula_units_Z 2
_cell_length_a 5.7846(18)
_cell_length_b 10.081(2)
_cell_length_c 20.654(18)
_cell_measurement_reflns_used 5689
_cell_measurement_temperature 301(2)
_cell_measurement_theta_max 72.15
_cell_measurement_theta_min 4.32
_cell_volume 1198.9(11)
_computing_structure_refinement 'SHELXL-2014/7 (Sheldrick, 2014)'
_diffrn_ambient_temperature 301(2)
_diffrn_measured_fraction_theta_full 0.949
_diffrn_measured_fraction_theta_max 0.949
_diffrn_measurement_device_type 'Bruker APEX-II CCD'
_diffrn_measurement_method '\f and \w scans'
_diffrn_radiation_type CuK\a
_diffrn_radiation_wavelength 1.54178
_diffrn_reflns_av_R_equivalents 0.0258
_diffrn_reflns_av_unetI/netI 0.0243
_diffrn_reflns_Laue_measured_fraction_full 0.949
_diffrn_reflns_Laue_measured_fraction_max 0.949
_diffrn_reflns_limit_h_max 5
_diffrn_reflns_limit_h_min -6
_diffrn_reflns_limit_k_max 11
_diffrn_reflns_limit_k_min -11
_diffrn_reflns_limit_l_max 24
_diffrn_reflns_limit_l_min -24
_diffrn_reflns_number 11071
_diffrn_reflns_point_group_measured_fraction_full 0.944
_diffrn_reflns_point_group_measured_fraction_max 0.944
_diffrn_reflns_theta_full 65.072
_diffrn_reflns_theta_max 65.072
_diffrn_reflns_theta_min 2.149
_exptl_absorpt_coefficient_mu 0.690
_exptl_crystal_colour colorless
_exptl_crystal_density_diffrn 1.229
_exptl_crystal_description block
_exptl_crystal_F_000 468
_exptl_crystal_size_max 0.300
_exptl_crystal_size_mid 0.150
_exptl_crystal_size_min 0.100
_refine_diff_density_max 0.225
_refine_diff_density_min -0.140
_refine_diff_density_rms 0.063
_refine_ls_abs_structure_details
;
 Flack x determined using 1380 quotients [(I+)-(I-)]/[(I+)+(I-)]
 (Parsons, Flack and Wagner, Acta Cryst. B69 (2013) 249-259).
;
_refine_ls_abs_structure_Flack 0.03(10)
_refine_ls_extinction_method none
_refine_ls_goodness_of_fit_ref 1.019
_refine_ls_hydrogen_treatment mixed
_refine_ls_matrix_type full
_refine_ls_number_parameters 300
_refine_ls_number_reflns 3857
_refine_ls_number_restraints 1
_refine_ls_restrained_S_all 1.019
_refine_ls_R_factor_all 0.0692
_refine_ls_R_factor_gt 0.0653
_refine_ls_shift/su_max 0.000
_refine_ls_shift/su_mean 0.000
_refine_ls_structure_factor_coef Fsqd
_refine_ls_weighting_details 'w=1/[\s^2^(Fo^2^)+(0.1115P)^2^+0.5279P] where P=(Fo^2^+2Fc^2^)/3'
_refine_ls_weighting_scheme calc
_refine_ls_wR_factor_gt 0.2178
_refine_ls_wR_factor_ref 0.2209
_reflns_Friedel_coverage 0.872
_reflns_Friedel_fraction_full 0.939
_reflns_Friedel_fraction_max 0.939
_reflns_number_gt 3425
_reflns_number_total 3857
_reflns_threshold_expression 'I > 2\s(I)'
_cod_data_source_file ja6b06156_si_004.cif
_cod_data_source_block t_0m
_cod_original_sg_symbol_H-M 'P 21'
_cod_database_code 4130730
_shelx_shelxl_version_number 2014/7
_shelx_space_group_comment
;
The symmetry employed for this shelxl refinement is uniquely defined
by the following loop, which should always be used as a source of
symmetry information in preference to the above space-group names.
They are only intended as comments.
;
_shelx_estimated_absorpt_t_min 0.820
_shelx_estimated_absorpt_t_max 0.934

loop_
_space_group_symop_operation_xyz
'x, y, z'
'-x, y+1/2, -z'

loop_
_atom_site_label
_atom_site_type_symbol
_atom_site_fract_x
_atom_site_fract_y
_atom_site_fract_z
_atom_site_U_iso_or_equiv
_atom_site_adp_type
_atom_site_occupancy
_atom_site_site_symmetry_order
_atom_site_calc_flag
_atom_site_refinement_flags_posn
_atom_site_refinement_flags_adp
O1 O 0.6484(8) 0.4745(4) 0.2903(2) 0.0893(13) Uani 1 1 d . .
N1 N 0.774(2) -0.0162(10) 0.4811(5) 0.145(3) Uani 1 1 d . .
C1 C 0.5584(13) 0.2872(7) 0.3504(3) 0.0838(16) Uani 1 1 d . .
C2 C 0.7763(14) 0.2908(8) 0.3838(4) 0.097(2) Uani 1 1 d . .
H2 H 0.8758 0.3611 0.3775 0.117 Uiso 1 1 calc R U
O2 O 0.2792(9) 0.4039(6) 0.2805(3) 0.1120(17) Uani 1 1 d . .
C3 C 0.8468(16) 0.1912(9) 0.4263(4) 0.110(2) Uani 1 1 d . .
H3 H 0.9943 0.1928 0.4486 0.131 Uiso 1 1 calc R U
O3 O 0.973(3) -0.0297(15) 0.4965(9) 0.269(9) Uani 1 1 d . .
C5 C 0.4819(17) 0.0832(9) 0.4041(4) 0.109(2) Uani 1 1 d . .
H5 H 0.3828 0.0133 0.4114 0.131 Uiso 1 1 calc R U
O5 O 0.9968(7) 0.6098(5) 0.2168(3) 0.0926(13) Uani 1 1 d . .
H5A H 1.056(10) 0.544(10) 0.242(5) 0.139 Uiso 1 1 calc R U
O4 O 0.6369(19) -0.0867(9) 0.5031(4) 0.172(3) Uani 1 1 d . .
C4 C 0.6977(17) 0.0894(9) 0.4355(4) 0.104(2) Uani 1 1 d . .
C8 C 0.4766(12) 0.3941(7) 0.3033(3) 0.0835(16) Uani 1 1 d . .
C6 C 0.4123(14) 0.1836(8) 0.3608(4) 0.098(2) Uani 1 1 d . .
H6 H 0.2648 0.1809 0.3386 0.118 Uiso 1 1 calc R U
C9 C 0.6042(11) 0.5881(7) 0.2476(3) 0.0847(16) Uani 1 1 d . .
H9 H 0.4422 0.5859 0.2288 0.102 Uiso 1 1 calc R U
C10 C 0.6404(14) 0.7091(7) 0.2932(4) 0.0960(19) Uani 1 1 d . .
H10 H 0.7986 0.7031 0.3147 0.115 Uiso 1 1 calc R U
C11 C 0.6196(13) 0.8425(7) 0.2592(4) 0.0886(17) Uani 1 1 d . .
C12 C 0.4171(14) 0.8770(8) 0.2225(4) 0.097(2) Uani 1 1 d . .
H12 H 0.2925 0.8183 0.2191 0.117 Uiso 1 1 calc R U
C13 C 0.3962(15) 0.9969(8) 0.1907(5) 0.109(2) Uani 1 1 d . .
H13 H 0.2596 1.0179 0.1654 0.131 Uiso 1 1 calc R U
C14 C 0.5766(17) 1.0850(9) 0.1965(5) 0.116(3) Uani 1 1 d . .
H14 H 0.5636 1.1658 0.1746 0.139 Uiso 1 1 calc R U
C15 C 0.7759(16) 1.0543(8) 0.2343(5) 0.110(3) Uani 1 1 d . .
H15 H 0.8974 1.1150 0.2391 0.132 Uiso 1 1 calc R U
C16 C 0.7975(13) 0.9336(8) 0.2654(4) 0.098(2) Uani 1 1 d . .
H16 H 0.9341 0.9133 0.2910 0.117 Uiso 1 1 calc R U
C17 C 0.478(2) 0.7031(10) 0.3455(5) 0.136(3) Uani 1 1 d . .
H17 H 0.3219 0.7159 0.3317 0.164 Uiso 1 1 calc R U
C18 C 0.524(4) 0.6833(16) 0.4053(8) 0.214(8) Uani 1 1 d . .
H18A H 0.6764 0.6698 0.4225 0.256 Uiso 1 1 calc R U
H18B H 0.4045 0.6822 0.4325 0.256 Uiso 1 1 calc R U
C20 C 0.4737(12) 0.6560(8) 0.1011(4) 0.0950(19) Uani 1 1 d . .
H20 H 0.3753 0.5889 0.1126 0.114 Uiso 1 1 calc R U
C19 C 0.6890(12) 0.6707(7) 0.1360(3) 0.0828(16) Uani 1 1 d . .
C21 C 0.4018(15) 0.7376(10) 0.0502(4) 0.112(3) Uani 1 1 d . .
H21 H 0.2573 0.7246 0.0272 0.134 Uiso 1 1 calc R U
C22 C 0.5435(17) 0.8390(11) 0.0329(4) 0.121(3) Uani 1 1 d . .
H22 H 0.4942 0.8962 -0.0010 0.145 Uiso 1 1 calc R U
C23 C 0.7582(16) 0.8544(9) 0.0664(4) 0.110(2) Uani 1 1 d . .
H23 H 0.8555 0.9220 0.0547 0.132 Uiso 1 1 calc R U
C24 C 0.8310(13) 0.7711(7) 0.1169(4) 0.0934(19) Uani 1 1 d . .
H24 H 0.9782 0.7823 0.1386 0.112 Uiso 1 1 calc R U
C25 C 0.7673(11) 0.5767(7) 0.1922(3) 0.0828(16) Uani 1 1 d . .
C26 C 0.7651(12) 0.4332(7) 0.1661(4) 0.0938(19) Uani 1 1 d . .
H26A H 0.8152 0.3742 0.2018 0.113 Uiso 1 1 calc R U
H26B H 0.6065 0.4097 0.1509 0.113 Uiso 1 1 calc R U
C28 C 1.0709(17) 0.3193(10) 0.1116(5) 0.124(3) Uani 1 1 d . .
H28A H 1.0981 0.2623 0.1469 0.149 Uiso 1 1 calc R U
H28B H 1.1569 0.3110 0.0760 0.149 Uiso 1 1 calc R U
C27 C 0.9150(14) 0.4094(8) 0.1120(4) 0.099(2) Uani 1 1 d . .
H27 H 0.8931 0.4645 0.0758 0.119 Uiso 1 1 calc R U

loop_
_atom_site_aniso_label
_atom_site_aniso_U_11
_atom_site_aniso_U_22
_atom_site_aniso_U_33
_atom_site_aniso_U_23
_atom_site_aniso_U_13
_atom_site_aniso_U_12
O1 0.081(3) 0.086(3) 0.099(3) 0.015(2) 0.004(2) -0.003(2)
N1 0.176(9) 0.120(6) 0.135(7) 0.044(5) -0.003(6) 0.003(6)
C1 0.088(4) 0.083(4) 0.080(4) 0.001(3) 0.008(3) 0.001(3)
C2 0.102(5) 0.093(5) 0.095(5) 0.010(4) -0.002(4) -0.005(4)
O2 0.085(3) 0.111(4) 0.136(4) 0.037(3) -0.008(3) -0.006(3)
C3 0.110(6) 0.111(6) 0.103(5) 0.018(4) -0.010(4) 0.000(5)
O3 0.185(9) 0.256(14) 0.351(18) 0.189(14) -0.051(10) 0.011(9)
C5 0.127(6) 0.091(5) 0.111(5) 0.016(4) 0.015(5) -0.013(5)
O5 0.077(3) 0.089(3) 0.109(3) 0.016(3) -0.004(2) -0.003(2)
O4 0.254(10) 0.124(6) 0.138(6) 0.048(5) 0.018(6) -0.004(6)
C4 0.125(6) 0.094(5) 0.092(4) 0.014(4) 0.004(4) 0.009(5)
C8 0.079(4) 0.082(4) 0.088(4) 0.005(3) 0.002(3) 0.002(3)
C6 0.094(5) 0.098(5) 0.101(5) 0.013(4) 0.001(4) -0.007(4)
C9 0.079(4) 0.079(4) 0.094(4) 0.011(3) 0.001(3) 0.000(3)
C10 0.098(5) 0.091(4) 0.098(5) 0.003(4) 0.002(4) -0.001(4)
C11 0.087(4) 0.084(4) 0.096(4) -0.003(3) 0.014(4) 0.001(3)
C12 0.085(4) 0.083(4) 0.124(5) -0.002(4) 0.011(4) -0.002(3)
C13 0.099(5) 0.085(5) 0.140(7) 0.000(5) -0.003(5) 0.012(4)
C14 0.125(7) 0.082(5) 0.141(7) 0.007(5) 0.010(6) 0.003(5)
C15 0.107(6) 0.085(5) 0.140(7) -0.005(5) 0.020(5) -0.019(4)
C16 0.087(4) 0.095(5) 0.111(5) -0.009(4) 0.009(4) -0.004(4)
C17 0.200(10) 0.102(6) 0.114(7) 0.001(5) 0.049(7) -0.015(6)
C18 0.37(3) 0.149(11) 0.137(11) 0.001(9) 0.082(13) -0.023(14)
C20 0.080(4) 0.106(5) 0.097(4) 0.006(4) 0.000(4) 0.000(4)
C19 0.079(4) 0.083(4) 0.087(4) 0.000(3) 0.010(3) 0.003(3)
C21 0.092(5) 0.143(7) 0.097(5) 0.013(5) -0.005(4) 0.014(5)
C22 0.109(6) 0.149(8) 0.105(5) 0.042(6) 0.011(5) 0.026(6)
C23 0.107(6) 0.110(6) 0.115(5) 0.031(5) 0.020(5) 0.001(4)
C24 0.083(4) 0.097(5) 0.101(5) 0.011(4) 0.009(4) 0.001(3)
C25 0.072(4) 0.078(4) 0.097(4) 0.007(3) 0.003(3) -0.002(3)
C26 0.080(4) 0.084(4) 0.116(5) 0.006(4) 0.004(4) -0.002(3)
C28 0.129(7) 0.119(6) 0.131(7) 0.006(5) 0.037(6) 0.022(5)
C27 0.104(5) 0.091(5) 0.102(5) -0.001(4) 0.010(4) 0.001(4)

loop_
_atom_type_symbol
_atom_type_description
_atom_type_scat_dispersion_real
_atom_type_scat_dispersion_imag
_atom_type_scat_source
C C 0.0181 0.0091 'International Tables Vol C Tables 4.2.6.8 and 6.1.1.4'
H H 0.0000 0.0000 'International Tables Vol C Tables 4.2.6.8 and 6.1.1.4'
N N 0.0311 0.0180 'International Tables Vol C Tables 4.2.6.8 and 6.1.1.4'
O O 0.0492 0.0322 'International Tables Vol C Tables 4.2.6.8 and 6.1.1.4'

loop_
_geom_angle_atom_site_label_1
_geom_angle_atom_site_label_2
_geom_angle_atom_site_label_3
_geom_angle
C8 O1 C9 120.7(5)
O3 N1 O4 120.1(11)
O3 N1 C4 119.1(11)
O4 N1 C4 120.8(11)
C6 C1 C2 119.2(7)
C6 C1 C8 119.3(6)
C2 C1 C8 121.5(6)
C3 C2 C1 120.2(7)
C3 C2 H2 119.9
C1 C2 H2 119.9
C4 C3 C2 119.2(8)
C4 C3 H3 120.4
C2 C3 H3 120.4
C4 C5 C6 118.3(8)
C4 C5 H5 120.9
C6 C5 H5 120.9
C25 O5 H5A 109.5
C5 C4 C3 122.3(7)
C5 C4 N1 118.9(9)
C3 C4 N1 118.8(8)
O2 C8 O1 125.1(6)
O2 C8 C1 123.0(6)
O1 C8 C1 111.9(6)
C1 C6 C5 120.8(7)
C1 C6 H6 119.6
C5 C6 H6 119.6
O1 C9 C10 104.3(5)
O1 C9 C25 107.7(5)
C10 C9 C25 116.9(6)
O1 C9 H9 109.2
C10 C9 H9 109.2
C25 C9 H9 109.2
C17 C10 C11 110.0(7)
C17 C10 C9 110.5(6)
C11 C10 C9 114.7(6)
C17 C10 H10 107.1
C11 C10 H10 107.1
C9 C10 H10 107.1
C16 C11 C12 118.1(7)
C16 C11 C10 121.6(7)
C12 C11 C10 120.3(7)
C13 C12 C11 121.1(7)
C13 C12 H12 119.5
C11 C12 H12 119.5
C14 C13 C12 119.9(8)
C14 C13 H13 120.0
C12 C13 H13 120.0
C15 C14 C13 119.8(8)
C15 C14 H14 120.1
C13 C14 H14 120.1
C14 C15 C16 120.1(8)
C14 C15 H15 119.9
C16 C15 H15 119.9
C11 C16 C15 120.9(8)
C11 C16 H16 119.6
C15 C16 H16 119.6
C18 C17 C10 129.0(16)
C18 C17 H17 115.5
C10 C17 H17 115.5
C17 C18 H18A 120.0
C17 C18 H18B 120.0
H18A C18 H18B 120.0
C21 C20 C19 121.9(8)
C21 C20 H20 119.1
C19 C20 H20 119.1
C20 C19 C24 117.2(7)
C20 C19 C25 120.9(6)
C24 C19 C25 121.9(6)
C20 C21 C22 120.0(8)
C20 C21 H21 120.0
C22 C21 H21 120.0
C23 C22 C21 119.1(8)
C23 C22 H22 120.5
C21 C22 H22 120.5
C22 C23 C24 120.7(8)
C22 C23 H23 119.6
C24 C23 H23 119.6
C23 C24 C19 121.1(7)
C23 C24 H24 119.5
C19 C24 H24 119.5
O5 C25 C19 109.0(5)
O5 C25 C26 108.8(5)
C19 C25 C26 108.9(6)
O5 C25 C9 109.3(5)
C19 C25 C9 110.8(5)
C26 C25 C9 110.0(5)
C27 C26 C25 115.1(6)
C27 C26 H26A 108.5
C25 C26 H26A 108.5
C27 C26 H26B 108.5
C25 C26 H26B 108.5
H26A C26 H26B 107.5
C27 C28 H28A 120.0
C27 C28 H28B 120.0
H28A C28 H28B 120.0
C28 C27 C26 125.3(8)
C28 C27 H27 117.4
C26 C27 H27 117.4

loop_
_geom_bond_atom_site_label_1
_geom_bond_atom_site_label_2
_geom_bond_distance
O1 C8 1.329(8)
O1 C9 1.453(8)
N1 O3 1.175(14)
N1 O4 1.187(13)
N1 C4 1.462(12)
C1 C6 1.373(10)
C1 C2 1.379(10)
C1 C8 1.498(9)
C2 C3 1.370(11)
C2 H2 0.9300
O2 C8 1.196(8)
C3 C4 1.365(12)
C3 H3 0.9300
C5 C4 1.352(12)
C5 C6 1.385(11)
C5 H5 0.9300
O5 C25 1.416(8)
O5 H5A 0.89(11)
C6 H6 0.9300
C9 C10 1.543(10)
C9 C25 1.557(9)
C9 H9 0.9800
C10 C17 1.498(13)
C10 C11 1.517(11)
C10 H10 0.9800
C11 C16 1.376(10)
C11 C12 1.378(11)
C12 C13 1.374(12)
C12 H12 0.9300
C13 C14 1.367(13)
C13 H13 0.9300
C14 C15 1.365(12)
C14 H14 0.9300
C15 C16 1.376(12)
C15 H15 0.9300
C16 H16 0.9300
C17 C18 1.254(19)
C17 H17 0.9300
C18 H18A 0.9300
C18 H18B 0.9300
C20 C21 1.368(11)
C20 C19 1.386(10)
C20 H20 0.9300
C19 C24 1.385(10)
C19 C25 1.532(9)
C21 C22 1.379(14)
C21 H21 0.9300
C22 C23 1.370(13)
C22 H22 0.9300
C23 C24 1.374(11)
C23 H23 0.9300
C24 H24 0.9300
C25 C26 1.543(10)
C26 C27 1.498(11)
C26 H26A 0.9700
C26 H26B 0.9700
C28 C27 1.280(12)
C28 H28A 0.9300
C28 H28B 0.9300
C27 H27 0.9300

loop_
_geom_torsion_atom_site_label_1
_geom_torsion_atom_site_label_2
_geom_torsion_atom_site_label_3
_geom_torsion_atom_site_label_4
_geom_torsion
C6 C1 C2 C3 0.9(11)
C8 C1 C2 C3 -179.7(7)
C1 C2 C3 C4 -0.7(13)
C6 C5 C4 C3 0.5(14)
C6 C5 C4 N1 -179.8(8)
C2 C3 C4 C5 0.0(14)
C2 C3 C4 N1 -179.7(9)
O3 N1 C4 C5 161.9(14)
O4 N1 C4 C5 -18.9(16)
O3 N1 C4 C3 -18.4(19)
O4 N1 C4 C3 160.8(11)
C9 O1 C8 O2 2.6(10)
C9 O1 C8 C1 -177.6(5)
C6 C1 C8 O2 10.3(10)
C2 C1 C8 O2 -169.2(7)
C6 C1 C8 O1 -169.5(6)
C2 C1 C8 O1 11.0(9)
C2 C1 C6 C5 -0.3(11)
C8 C1 C6 C5 -179.8(7)
C4 C5 C6 C1 -0.3(13)
C8 O1 C9 C10 110.5(6)
C8 O1 C9 C25 -124.7(6)
O1 C9 C10 C17 -58.9(8)
C25 C9 C10 C17 -177.6(7)
O1 C9 C10 C11 176.1(6)
C25 C9 C10 C11 57.3(8)
C17 C10 C11 C16 111.6(9)
C9 C10 C11 C16 -123.1(7)
C17 C10 C11 C12 -66.5(10)
C9 C10 C11 C12 58.9(9)
C16 C11 C12 C13 2.6(11)
C10 C11 C12 C13 -179.3(7)
C11 C12 C13 C14 -1.4(13)
C12 C13 C14 C15 -0.7(14)
C13 C14 C15 C16 1.5(14)
C12 C11 C16 C15 -1.8(11)
C10 C11 C16 C15 -179.9(7)
C14 C15 C16 C11 -0.2(12)
C11 C10 C17 C18 -121.5(13)
C9 C10 C17 C18 110.8(13)
C21 C20 C19 C24 -0.6(11)
C21 C20 C19 C25 -179.0(7)
C19 C20 C21 C22 -0.9(13)
C20 C21 C22 C23 1.6(14)
C21 C22 C23 C24 -0.7(14)
C22 C23 C24 C19 -0.9(13)
C20 C19 C24 C23 1.6(11)
C25 C19 C24 C23 179.9(7)
C20 C19 C25 O5 177.1(6)
C24 C19 C25 O5 -1.2(9)
C20 C19 C25 C26 58.4(8)
C24 C19 C25 C26 -119.8(7)
C20 C19 C25 C9 -62.6(8)
C24 C19 C25 C9 119.1(7)
O1 C9 C25 O5 -74.7(6)
C10 C9 C25 O5 42.2(7)
O1 C9 C25 C19 165.2(5)
C10 C9 C25 C19 -77.9(7)
O1 C9 C25 C26 44.7(7)
C10 C9 C25 C26 161.6(6)
O5 C25 C26 C27 -60.6(8)
C19 C25 C26 C27 58.1(8)
C9 C25 C26 C27 179.7(6)
C25 C26 C27 C28 126.5(9)
